data_4081930
loop_
_publ_author_name
'Xu, Wengang'
'Sun, Hongjian'
'Xiong, Zichang'
'Li, Xiaoyan'

_publ_section_title
;
 Acid-Promoted Selective Carbon--Fluorine Bond Activation and
 Functionalization of Hexafluoropropene by Nickel Complexes Supported with
 Phosphine Ligands
;
_journal_issue 23
_journal_name_full Organometallics
_journal_page_first 7122
_journal_paper_doi 10.1021/om400782v
_journal_volume 32
_journal_year 2013
_chemical_formula_moiety 'C17 H28 Br F3 Ni P2'
_chemical_formula_sum 'C17 H28 Br F3 Ni P2'
_chemical_formula_weight 489.95
_chemical_name_systematic
; 
 ? 
;
_space_group_IT_number 2
_symmetry_cell_setting triclinic
_symmetry_space_group_name_Hall '-P 1'
_symmetry_space_group_name_H-M 'P -1'
_atom_sites_solution_hydrogens geom
_atom_sites_solution_primary direct
_atom_sites_solution_secondary difmap
_audit_creation_method SHELXL-97
_cell_angle_alpha 83.961(3)
_cell_angle_beta 83.339(4)
_cell_angle_gamma 83.622(4)
_cell_formula_units_Z 2
_cell_length_a 8.903(2)
_cell_length_b 9.578(2)
_cell_length_c 13.003(3)
_cell_measurement_reflns_used 2236
_cell_measurement_temperature 273(2)
_cell_measurement_theta_max 25.0
_cell_measurement_theta_min 2.5
_cell_volume 1089.7(4)
_computing_cell_refinement 'Bruker SMART'
_computing_data_collection 'Bruker SMART'
_computing_data_reduction 'Bruker SAINT'
_computing_molecular_graphics 'Bruker SHELXTL'
_computing_publication_material 'Bruker SHELXTL'
_computing_structure_refinement 'SHELXL-97 (Sheldrick, 1997)'
_computing_structure_solution 'SHELXS-97 (Sheldrick, 1990)'
_diffrn_ambient_temperature 273(2)
_diffrn_measured_fraction_theta_full 0.989
_diffrn_measured_fraction_theta_max 0.989
_diffrn_measurement_device_type 'CCD area detector'
_diffrn_measurement_method 'phi and omega scans'
_diffrn_radiation_monochromator graphite
_diffrn_radiation_source 'fine-focus sealed tube'
_diffrn_radiation_type MoK\a
_diffrn_radiation_wavelength 0.71073
_diffrn_reflns_av_R_equivalents 0.0303
_diffrn_reflns_av_sigmaI/netI 0.0660
_diffrn_reflns_limit_h_max 10
_diffrn_reflns_limit_h_min -8
_diffrn_reflns_limit_k_max 11
_diffrn_reflns_limit_k_min -11
_diffrn_reflns_limit_l_max 15
_diffrn_reflns_limit_l_min -9
_diffrn_reflns_number 5471
_diffrn_reflns_theta_full 25.00
_diffrn_reflns_theta_max 25.00
_diffrn_reflns_theta_min 2.15
_exptl_absorpt_coefficient_mu 2.892
_exptl_absorpt_correction_T_max 0.6709
_exptl_absorpt_correction_T_min 0.6241
_exptl_absorpt_correction_type multi-scan
_exptl_absorpt_process_details sadabs
_exptl_crystal_colour yellow
_exptl_crystal_density_diffrn 1.493
_exptl_crystal_density_method 'not measured'
_exptl_crystal_description block
_exptl_crystal_F_000 500
_exptl_crystal_size_max 0.18
_exptl_crystal_size_mid 0.16
_exptl_crystal_size_min 0.15
_refine_diff_density_max 0.516
_refine_diff_density_min -0.622
_refine_diff_density_rms 0.102
_refine_ls_extinction_method none
_refine_ls_goodness_of_fit_ref 0.954
_refine_ls_hydrogen_treatment constr
_refine_ls_matrix_type full
_refine_ls_number_parameters 251
_refine_ls_number_reflns 3809
_refine_ls_number_restraints 0
_refine_ls_restrained_S_all 0.954
_refine_ls_R_factor_all 0.0674
_refine_ls_R_factor_gt 0.0438
_refine_ls_shift/su_max 0.001
_refine_ls_shift/su_mean 0.000
_refine_ls_structure_factor_coef Fsqd
_refine_ls_weighting_details 'calc w=1/[\s^2^(Fo^2^)+(0.0622P)^2^+0.0000P] where P=(Fo^2^+2Fc^2^)/3'
_refine_ls_weighting_scheme calc
_refine_ls_wR_factor_gt 0.1017
_refine_ls_wR_factor_ref 0.1159
_reflns_number_gt 2765
_reflns_number_total 3809
_reflns_threshold_expression >2sigma(I)
_cod_data_source_file om400782v_si_002.cif
_cod_data_source_block complex11
_cod_depositor_comments
;
The following automatic conversions were performed:

'_symmetry_cell_setting' value 'Triclinic' changed to 'triclinic'
according to /home/saulius/struct/CIF-dictionaries/cif_core.dic
dictionary named 'cif_core.dic' version 2.4.2 from 2011-04-26.

Automatic conversion script
Id: cif_fix_values 1891 2012-01-12 08:04:46Z andrius 
;
_cod_original_cell_volume 1089.8(4)
_cod_original_sg_symbol_H-M 'P-1  '
_cod_database_code 4081930

loop_
_symmetry_equiv_pos_as_xyz
'x, y, z'
'-x, -y, -z'

loop_
_atom_site_label
_atom_site_type_symbol
_atom_site_fract_x
_atom_site_fract_y
_atom_site_fract_z
_atom_site_U_iso_or_equiv
_atom_site_adp_type
_atom_site_occupancy
_atom_site_symmetry_multiplicity
_atom_site_calc_flag
_atom_site_refinement_flags
_atom_site_disorder_assembly
_atom_site_disorder_group
Br1 Br 0.64383(6) 0.18876(6) 0.54321(4) 0.04664(19) Uani 1 1 d . . .
C1 C 0.4443(6) -0.0591(5) 0.7135(4) 0.0422(12) Uani 1 1 d . A .
H1A H 0.5052 -0.0773 0.7706 0.063 Uiso 1 1 calc R . .
H1B H 0.5078 -0.0715 0.6495 0.063 Uiso 1 1 calc R . .
H1C H 0.3676 -0.1236 0.7219 0.063 Uiso 1 1 calc R . .
C2 C 0.2110(6) 0.1096(6) 0.8230(4) 0.0476(13) Uani 1 1 d . A .
H2A H 0.1492 0.0354 0.8172 0.071 Uiso 1 1 calc R . .
H2B H 0.1482 0.1976 0.8255 0.071 Uiso 1 1 calc R . .
H2C H 0.2605 0.0897 0.8855 0.071 Uiso 1 1 calc R . .
C3 C 0.2387(5) 0.1330(5) 0.6028(4) 0.0394(12) Uani 1 1 d . A .
H3A H 0.3037 0.1276 0.5387 0.059 Uiso 1 1 calc R . .
H3B H 0.1758 0.2212 0.6005 0.059 Uiso 1 1 calc R . .
H3C H 0.1757 0.0566 0.6123 0.059 Uiso 1 1 calc R . .
C4 C 0.7088(8) 0.5427(7) 0.5588(5) 0.081(2) Uani 1 1 d . A .
H4A H 0.7935 0.5969 0.5580 0.121 Uiso 1 1 calc R . .
H4B H 0.6188 0.6052 0.5481 0.121 Uiso 1 1 calc R . .
H4C H 0.7287 0.4807 0.5043 0.121 Uiso 1 1 calc R . .
C5 C 0.8691(6) 0.3561(6) 0.6996(5) 0.0649(17) Uani 1 1 d . A .
H5A H 0.8964 0.2867 0.6508 0.097 Uiso 1 1 calc R . .
H5B H 0.8705 0.3112 0.7691 0.097 Uiso 1 1 calc R . .
H5C H 0.9405 0.4257 0.6880 0.097 Uiso 1 1 calc R . .
C6 C 0.6610(7) 0.5765(6) 0.7722(5) 0.0691(18) Uani 1 1 d . A .
H6A H 0.7444 0.6334 0.7568 0.104 Uiso 1 1 calc R . .
H6B H 0.6604 0.5332 0.8423 0.104 Uiso 1 1 calc R . .
H6C H 0.5672 0.6348 0.7649 0.104 Uiso 1 1 calc R . .
C7 C 0.5358(6) 0.2417(5) 0.9470(4) 0.0431(13) Uani 1 1 d . . .
C8 C 0.4200(5) 0.3464(5) 0.9051(3) 0.0364(11) Uani 1 1 d . A .
H8 H 0.3547 0.3975 0.9519 0.044 Uiso 1 1 calc R . .
C9 C 0.4021(5) 0.3731(4) 0.8044(3) 0.0287(10) Uani 1 1 d . . .
C10 C 0.2814(5) 0.4878(5) 0.7661(3) 0.0338(11) Uani 1 1 d . A .
H10A H 0.3328 0.5553 0.7175 0.041 Uiso 1 1 calc R . .
H10B H 0.2154 0.4437 0.7276 0.041 Uiso 1 1 calc R . .
C11 C 0.1835(6) 0.5676(5) 0.8456(4) 0.0509(14) Uani 1 1 d . . .
H11A H 0.2493 0.6057 0.8878 0.061 Uiso 1 1 calc R A .
H11B H 0.1256 0.5013 0.8910 0.061 Uiso 1 1 calc R . .
C12 C 0.0720(5) 0.6890(5) 0.8055(4) 0.0393(12) Uani 1 1 d . A .
C13 C 0.0672(6) 0.7334(5) 0.7008(4) 0.0439(12) Uani 1 1 d . . .
H13 H 0.1328 0.6883 0.6508 0.053 Uiso 1 1 calc R A .
C14 C -0.0358(6) 0.8454(5) 0.6712(4) 0.0495(14) Uani 1 1 d . A .
H14 H -0.0404 0.8743 0.6010 0.059 Uiso 1 1 calc R . .
C15 C -0.1317(6) 0.9146(5) 0.7448(5) 0.0560(16) Uani 1 1 d . . .
H15 H -0.2001 0.9902 0.7243 0.067 Uiso 1 1 calc R A .
C16 C -0.1256(6) 0.8716(6) 0.8486(5) 0.0573(15) Uani 1 1 d . A .
H16 H -0.1899 0.9181 0.8985 0.069 Uiso 1 1 calc R . .
C17 C -0.0253(6) 0.7608(5) 0.8782(4) 0.0491(13) Uani 1 1 d . . .
H17 H -0.0218 0.7326 0.9486 0.059 Uiso 1 1 calc R A .
Ni1 Ni 0.51441(6) 0.28456(5) 0.69308(4) 0.02545(17) Uani 1 1 d . A .
P1 P 0.35426(13) 0.12097(12) 0.71040(9) 0.0298(3) Uani 1 1 d . . .
P2 P 0.68153(13) 0.43999(12) 0.68254(9) 0.0337(3) Uani 1 1 d . . .
F1 F 0.555(5) 0.114(4) 0.909(3) 0.122(14) Uani 0.37(4) 1 d P A 1
F2 F 0.523(5) 0.213(4) 1.048(2) 0.095(12) Uani 0.37(4) 1 d P A 1
F3 F 0.675(3) 0.281(4) 0.929(2) 0.100(12) Uani 0.37(4) 1 d P A 1
F1A F 0.5934(18) 0.1476(18) 0.8879(10) 0.067(5) Uani 0.63(4) 1 d P A 2
F2A F 0.479(3) 0.174(3) 1.0337(16) 0.111(7) Uani 0.63(4) 1 d P A 2
F3A F 0.655(3) 0.2968(17) 0.974(3) 0.119(7) Uani 0.63(4) 1 d P A 2

loop_
_atom_site_aniso_label
_atom_site_aniso_U_11
_atom_site_aniso_U_22
_atom_site_aniso_U_33
_atom_site_aniso_U_23
_atom_site_aniso_U_13
_atom_site_aniso_U_12
Br1 0.0485(3) 0.0542(3) 0.0384(3) -0.0190(2) 0.0101(2) -0.0115(3)
C1 0.045(3) 0.031(2) 0.052(3) 0.001(2) -0.018(2) -0.001(2)
C2 0.046(3) 0.056(3) 0.043(3) -0.005(2) 0.007(2) -0.027(3)
C3 0.038(3) 0.037(3) 0.045(3) -0.001(2) -0.015(2) -0.004(2)
C4 0.092(5) 0.071(4) 0.083(5) 0.030(4) -0.020(4) -0.047(4)
C5 0.028(3) 0.058(4) 0.113(5) -0.014(3) -0.021(3) -0.003(3)
C6 0.060(4) 0.047(3) 0.107(5) -0.036(3) 0.002(3) -0.019(3)
C7 0.054(4) 0.045(3) 0.030(3) -0.004(2) -0.011(3) 0.002(3)
C8 0.040(3) 0.036(3) 0.035(3) -0.013(2) -0.004(2) 0.000(2)
C9 0.025(2) 0.025(2) 0.037(3) -0.0073(19) -0.0053(19) -0.0011(19)
C10 0.028(3) 0.040(3) 0.035(3) -0.009(2) -0.007(2) -0.001(2)
C11 0.053(3) 0.053(3) 0.043(3) -0.008(2) -0.008(3) 0.017(3)
C12 0.033(3) 0.034(3) 0.051(3) -0.004(2) -0.007(2) -0.005(2)
C13 0.032(3) 0.047(3) 0.052(3) -0.002(2) -0.003(2) -0.005(2)
C14 0.042(3) 0.042(3) 0.065(4) 0.014(3) -0.017(3) -0.014(3)
C15 0.027(3) 0.036(3) 0.106(5) 0.001(3) -0.012(3) -0.006(2)
C16 0.044(3) 0.041(3) 0.081(4) -0.011(3) 0.013(3) 0.003(3)
C17 0.044(3) 0.040(3) 0.061(4) -0.009(3) 0.003(3) 0.000(3)
Ni1 0.0244(3) 0.0252(3) 0.0276(3) -0.0054(2) -0.0025(2) -0.0037(2)
P1 0.0313(7) 0.0290(6) 0.0308(6) -0.0041(5) -0.0051(5) -0.0077(5)
P2 0.0262(7) 0.0286(6) 0.0470(8) -0.0018(5) -0.0059(5) -0.0059(5)
F1 0.18(2) 0.043(10) 0.17(3) -0.035(14) -0.13(2) 0.022(13)
F2 0.12(3) 0.122(19) 0.031(8) -0.023(12) -0.017(12) 0.049(17)
F3 0.053(10) 0.14(3) 0.090(13) 0.081(16) -0.023(11) -0.015(12)
F1A 0.084(7) 0.062(8) 0.047(5) -0.021(5) -0.020(5) 0.052(7)
F2A 0.102(11) 0.131(13) 0.069(11) 0.062(10) 0.015(8) 0.034(9)
F3A 0.117(14) 0.077(8) 0.187(16) -0.025(11) -0.124(13) 0.002(7)

loop_
_atom_type_symbol
_atom_type_description
_atom_type_scat_dispersion_real
_atom_type_scat_dispersion_imag
_atom_type_scat_source
C C 0.0033 0.0016 'International Tables Vol C Tables 4.2.6.8 and 6.1.1.4'
H H 0.0000 0.0000 'International Tables Vol C Tables 4.2.6.8 and 6.1.1.4'
Br Br -0.2901 2.4595 'International Tables Vol C Tables 4.2.6.8 and 6.1.1.4'
F F 0.0171 0.0103 'International Tables Vol C Tables 4.2.6.8 and 6.1.1.4'
Ni Ni 0.3393 1.1124 'International Tables Vol C Tables 4.2.6.8 and 6.1.1.4'
P P 0.1023 0.0942 'International Tables Vol C Tables 4.2.6.8 and 6.1.1.4'

loop_
_geom_angle_atom_site_label_1
_geom_angle_atom_site_label_2
_geom_angle_atom_site_label_3
_geom_angle
P1 C1 H1A 109.5
P1 C1 H1B 109.5
H1A C1 H1B 109.5
P1 C1 H1C 109.5
H1A C1 H1C 109.5
H1B C1 H1C 109.5
P1 C2 H2A 109.5
P1 C2 H2B 109.5
H2A C2 H2B 109.5
P1 C2 H2C 109.5
H2A C2 H2C 109.5
H2B C2 H2C 109.5
P1 C3 H3A 109.5
P1 C3 H3B 109.5
H3A C3 H3B 109.5
P1 C3 H3C 109.5
H3A C3 H3C 109.5
H3B C3 H3C 109.5
P2 C4 H4A 109.5
P2 C4 H4B 109.5
H4A C4 H4B 109.5
P2 C4 H4C 109.5
H4A C4 H4C 109.5
H4B C4 H4C 109.5
P2 C5 H5A 109.5
P2 C5 H5B 109.5
H5A C5 H5B 109.5
P2 C5 H5C 109.5
H5A C5 H5C 109.5
H5B C5 H5C 109.5
P2 C6 H6A 109.5
P2 C6 H6B 109.5
H6A C6 H6B 109.5
P2 C6 H6C 109.5
H6A C6 H6C 109.5
H6B C6 H6C 109.5
F1A C7 F2 120.3(16)
F1A C7 F1 23(2)
F2 C7 F1 105(2)
F1A C7 F2A 106.1(12)
F2 C7 F2A 28(2)
F1 C7 F2A 85.2(18)
F1A C7 F3A 104.6(12)
F2 C7 F3A 77.5(17)
F1 C7 F3A 119.7(17)
F2A C7 F3A 104.3(10)
F1A C7 F3 81.8(17)
F2 C7 F3 101.4(18)
F1 C7 F3 101.5(19)
F2A C7 F3 125.3(13)
F3A C7 F3 26.9(13)
F1A C7 C8 116.1(8)
F2 C7 C8 116.4(16)
F1 C7 C8 117.3(14)
F2A C7 C8 110.6(11)
F3A C7 C8 114.2(9)
F3 C7 C8 113.5(12)
C9 C8 C7 124.3(4)
C9 C8 H8 117.8
C7 C8 H8 117.8
C8 C9 C10 121.3(4)
C8 C9 Ni1 127.2(3)
C10 C9 Ni1 111.5(3)
C11 C10 C9 117.7(4)
C11 C10 H10A 107.9
C9 C10 H10A 107.9
C11 C10 H10B 107.9
C9 C10 H10B 107.9
H10A C10 H10B 107.2
C10 C11 C12 117.0(4)
C10 C11 H11A 108.0
C12 C11 H11A 108.0
C10 C11 H11B 108.0
C12 C11 H11B 108.0
H11A C11 H11B 107.3
C13 C12 C17 118.7(4)
C13 C12 C11 123.2(4)
C17 C12 C11 118.0(4)
C14 C13 C12 119.5(5)
C14 C13 H13 120.2
C12 C13 H13 120.2
C15 C14 C13 120.7(5)
C15 C14 H14 119.7
C13 C14 H14 119.7
C16 C15 C14 119.8(5)
C16 C15 H15 120.1
C14 C15 H15 120.1
C17 C16 C15 119.9(5)
C17 C16 H16 120.1
C15 C16 H16 120.1
C16 C17 C12 121.5(5)
C16 C17 H17 119.3
C12 C17 H17 119.3
C9 Ni1 P2 89.56(14)
C9 Ni1 P1 90.30(13)
P2 Ni1 P1 176.67(5)
C9 Ni1 Br1 174.86(13)
P2 Ni1 Br1 89.91(4)
P1 Ni1 Br1 90.52(4)
C3 P1 C1 103.2(2)
C3 P1 C2 101.9(2)
C1 P1 C2 101.8(2)
C3 P1 Ni1 112.99(16)
C1 P1 Ni1 114.53(17)
C2 P1 Ni1 120.27(17)
C5 P2 C4 103.0(3)
C5 P2 C6 102.1(3)
C4 P2 C6 101.5(3)
C5 P2 Ni1 111.6(2)
C4 P2 Ni1 115.4(2)
C6 P2 Ni1 121.0(2)

loop_
_geom_bond_atom_site_label_1
_geom_bond_atom_site_label_2
_geom_bond_distance
Br1 Ni1 2.3640(7)
C1 P1 1.818(5)
C1 H1A 0.9600
C1 H1B 0.9600
C1 H1C 0.9600
C2 P1 1.829(5)
C2 H2A 0.9600
C2 H2B 0.9600
C2 H2C 0.9600
C3 P1 1.817(4)
C3 H3A 0.9600
C3 H3B 0.9600
C3 H3C 0.9600
C4 P2 1.801(5)
C4 H4A 0.9600
C4 H4B 0.9600
C4 H4C 0.9600
C5 P2 1.798(5)
C5 H5A 0.9600
C5 H5B 0.9600
C5 H5C 0.9600
C6 P2 1.823(5)
C6 H6A 0.9600
C6 H6B 0.9600
C6 H6C 0.9600
C7 F1A 1.272(12)
C7 F2 1.30(3)
C7 F1 1.35(3)
C7 F2A 1.317(19)
C7 F3A 1.333(16)
C7 F3 1.32(3)
C7 C8 1.467(6)
C8 C9 1.331(6)
C8 H8 0.9300
C9 C10 1.535(6)
C9 Ni1 1.884(4)
C10 C11 1.491(6)
C10 H10A 0.9700
C10 H10B 0.9700
C11 C12 1.531(6)
C11 H11A 0.9700
C11 H11B 0.9700
C12 C13 1.387(6)
C12 C17 1.390(6)
C13 C14 1.384(7)
C13 H13 0.9300
C14 C15 1.380(8)
C14 H14 0.9300
C15 C16 1.374(8)
C15 H15 0.9300
C16 C17 1.363(7)
C16 H16 0.9300
C17 H17 0.9300
Ni1 P2 2.2025(13)
Ni1 P1 2.2106(13)
